data_2008163
loop_
_publ_author_name
'Bolte, Michael'
'Monz, Sabine'
'Wagner, Kerstin'

_publ_section_title
;
 Three 3-arylsulfonyl-1,3-oxazolidines
;
_journal_issue 2
_journal_name_full 'Acta Crystallographica Section C'
_journal_page_first 222
_journal_page_last 226
_journal_paper_doi 10.1107/S010827019801258X
_journal_volume 55
_journal_year 1999
_chemical_formula_sum 'C28 H33 N O4 S'
_chemical_formula_weight 479.61
_chemical_name_systematic
;
[2S,2(1R),2(2R),4R]-2-ethyl-2-(2-hydroxy-1-methyl-2-phenylpropyl-
3-tosyl-4-phenyl-1,3-oxazolidine
;
_space_group_IT_number 19
_symmetry_cell_setting orthorhombic
_symmetry_space_group_name_Hall 'P 2ac 2ab'
_symmetry_space_group_name_H-M 'P 21 21 21'
_audit_creation_method SHELXL97
_cell_angle_alpha 90.00
_cell_angle_beta 90.00
_cell_angle_gamma 90.00
_cell_formula_units_Z 4
_cell_length_a 8.1110(10)
_cell_length_b 13.449(2)
_cell_length_c 24.090(5)
_cell_measurement_reflns_used 25
_cell_measurement_temperature 293(2)
_cell_measurement_theta_max 35
_cell_measurement_theta_min 30
_cell_volume 2627.9(7)
_computing_cell_refinement SDP
_computing_data_collection 'SDP (Enraf-Nonius, 1985)'
_computing_data_reduction SDP
_computing_molecular_graphics 'XP in SHELXTL-Plus (Sheldrick, 1991)'
_computing_structure_refinement 'SHELXL97 (Sheldrick, 1997)'
_computing_structure_solution 'SHELXS86 (Sheldrick, 1990)'
_diffrn_ambient_temperature 293(2)
_diffrn_measured_fraction_theta_full 1.000
_diffrn_measured_fraction_theta_max 1.000
_diffrn_measurement_device_type 'Enraf-Nonius CAD-4 4-circle'
_diffrn_measurement_method \w
_diffrn_radiation_monochromator graphite
_diffrn_radiation_source 'fine-focus sealed tube'
_diffrn_radiation_type CuK\a
_diffrn_radiation_wavelength 1.54180
_diffrn_reflns_av_R_equivalents 0.014
_diffrn_reflns_av_sigmaI/netI 0.014
_diffrn_reflns_limit_h_max 0
_diffrn_reflns_limit_h_min -9
_diffrn_reflns_limit_k_max 13
_diffrn_reflns_limit_k_min -15
_diffrn_reflns_limit_l_max 0
_diffrn_reflns_limit_l_min -28
_diffrn_reflns_number 4809
_diffrn_reflns_theta_full 64.95
_diffrn_reflns_theta_max 64.95
_diffrn_reflns_theta_min 3.67
_diffrn_standards_decay_% 9.70
_diffrn_standards_interval_time 92
_diffrn_standards_number 3
_exptl_absorpt_coefficient_mu 1.354
_exptl_absorpt_correction_T_max 0.728
_exptl_absorpt_correction_T_min 0.649
_exptl_absorpt_correction_type 'empirical, measuring nine \y-scans (North et al., 1968)'
_exptl_crystal_colour colourless
_exptl_crystal_density_diffrn 1.212
_exptl_crystal_density_method 'not measured'
_exptl_crystal_description block
_exptl_crystal_F_000 1024
_exptl_crystal_size_max 0.35
_exptl_crystal_size_mid 0.30
_exptl_crystal_size_min 0.25
_refine_diff_density_max 0.156
_refine_diff_density_min -0.180
_refine_ls_abs_structure_details 'Flack (1983)'
_refine_ls_abs_structure_Flack 0.009(15)
_refine_ls_extinction_coef 0.00174(16)
_refine_ls_extinction_method 'SHELXL97 (Sheldrick, 1997)'
_refine_ls_goodness_of_fit_ref 1.051
_refine_ls_hydrogen_treatment 'H atoms: see below'
_refine_ls_matrix_type full
_refine_ls_number_parameters 310
_refine_ls_number_reflns 4411
_refine_ls_number_restraints 0
_refine_ls_restrained_S_all 1.051
_refine_ls_R_factor_all 0.032
_refine_ls_R_factor_gt 0.031
_refine_ls_shift/su_max 0.003
_refine_ls_shift/su_mean 0.000
_refine_ls_structure_factor_coef Fsqd
_refine_ls_weighting_details 'calc w = 1/[\s^2^(Fo^2^)+(0.0498P)^2^+0.3322P] where P=(Fo^2^+2Fc^2^)/3'
_refine_ls_weighting_scheme calc
_refine_ls_wR_factor_ref 0.085
_reflns_number_gt 4221
_reflns_number_total 4411
_reflns_threshold_expression I>2\s(I)
_cod_data_source_file jz1328.cif
_cod_data_source_block 1
_cod_depositor_comments
;
The following automatic conversions were performed:
'_symmetry_cell_setting' value 'Orthorhombic' changed to 'orthorhombic'
according to '/home/saulius/struct/CIF-dictionaries/cif_core.dic'
dictionary named 'cif_core.dic' version 2.4.1 from 2010-06-29.

Automatic conversion script
Id: cif_fix_enum 1527 2010-12-29 10:47:43Z saulius 
;
_cod_database_code 2008163

loop_
_symmetry_equiv_pos_as_xyz
'x, y, z'
'-x+1/2, -y, z+1/2'
'-x, y+1/2, -z+1/2'
'x+1/2, -y+1/2, -z'

loop_
_atom_site_label
_atom_site_fract_x
_atom_site_fract_y
_atom_site_fract_z
_atom_site_U_iso_or_equiv
_atom_site_adp_type
_atom_site_calc_flag
_atom_site_refinement_flags
_atom_site_occupancy
_atom_site_disorder_assembly
_atom_site_disorder_group
_atom_site_type_symbol
O1 0.50365(19) 0.24303(8) 0.45323(5) 0.0561(3) Uani d . 1 . . O
C2 0.4678(2) 0.25832(11) 0.39585(7) 0.0425(4) Uani d . 1 . . C
C21 0.5846(2) 0.34178(13) 0.37312(8) 0.0500(4) Uani d . 1 . . C
H21 0.5491 0.3560 0.3351 0.060 Uiso calc R 1 . . H
C22 0.5785(3) 0.44315(14) 0.40576(9) 0.0601(5) Uani d . 1 . . C
O22 0.6226(3) 0.42838(11) 0.46266(7) 0.0930(6) Uani d . 1 . . O
H22 0.5774 0.3780 0.4744 0.139 Uiso calc R 1 . . H
C23 0.7098(3) 0.51445(17) 0.38321(16) 0.0964(10) Uani d . 1 . . C
H23A 0.7012 0.5772 0.4020 0.145 Uiso calc R 1 . . H
H23B 0.6930 0.5240 0.3441 0.145 Uiso calc R 1 . . H
H23C 0.8173 0.4868 0.3894 0.145 Uiso calc R 1 . . H
C221 0.4149(3) 0.49762(12) 0.40121(8) 0.0511(4) Uani d . 1 . . C
C222 0.3298(3) 0.52946(15) 0.44782(9) 0.0679(6) Uani d . 1 . . C
H222 0.3695 0.5140 0.4830 0.081 Uiso calc R 1 . . H
C223 0.1851(4) 0.58451(18) 0.44239(12) 0.0855(8) Uani d . 1 . . C
H223 0.1280 0.6045 0.4740 0.103 Uiso calc R 1 . . H
C224 0.1269(3) 0.60921(17) 0.39143(14) 0.0830(7) Uani d . 1 . . C
H224 0.0310 0.6466 0.3880 0.100 Uiso calc R 1 . . H
C225 0.2104(3) 0.57869(16) 0.34526(11) 0.0740(6) Uani d . 1 . . C
H225 0.1707 0.5953 0.3103 0.089 Uiso calc R 1 . . H
C226 0.3522(3) 0.52387(14) 0.34987(8) 0.0582(5) Uani d . 1 . . C
H226 0.4072 0.5039 0.3179 0.070 Uiso calc R 1 . . H
C211 0.7626(3) 0.30433(17) 0.36960(12) 0.0730(6) Uani d . 1 . . C
H21A 0.8295 0.3532 0.3513 0.109 Uiso calc R 1 . . H
H21B 0.7656 0.2433 0.3490 0.109 Uiso calc R 1 . . H
H21C 0.8043 0.2930 0.4064 0.109 Uiso calc R 1 . . H
C24 0.2849(2) 0.28099(13) 0.39022(8) 0.0515(4) Uani d . 1 . . C
H24A 0.2584 0.2881 0.3512 0.062 Uiso calc R 1 . . H
H24B 0.2620 0.3441 0.4081 0.062 Uiso calc R 1 . . H
C25 0.1733(2) 0.20171(14) 0.41531(9) 0.0612(5) Uani d . 1 . . C
H25A 0.0609 0.2240 0.4141 0.092 Uiso calc R 1 . . H
H25B 0.2049 0.1900 0.4532 0.092 Uiso calc R 1 . . H
H25C 0.1838 0.1412 0.3945 0.092 Uiso calc R 1 . . H
N3 0.50337(19) 0.15700(9) 0.37205(5) 0.0423(3) Uani d . 1 . . N
S3 0.50353(6) 0.13128(3) 0.305640(16) 0.04934(12) Uani d . 1 . . S
O31 0.65739(17) 0.08517(13) 0.29239(6) 0.0721(4) Uani d . 1 . . O
O32 0.45359(19) 0.21936(10) 0.27744(5) 0.0657(4) Uani d . 1 . . O
C31 0.3491(2) 0.04098(13) 0.29472(7) 0.0466(4) Uani d . 1 . . C
C32 0.1859(2) 0.07166(15) 0.29081(8) 0.0568(5) Uani d . 1 . . C
H32 0.1594 0.1388 0.2936 0.068 Uiso calc R 1 . . H
C33 0.0640(3) 0.00226(17) 0.28284(9) 0.0663(5) Uani d . 1 . . C
H33 -0.0454 0.0229 0.2811 0.080 Uiso calc R 1 . . H
C34 0.1006(3) -0.09779(17) 0.27734(9) 0.0659(6) Uani d . 1 . . C
C341 -0.0327(4) -0.1743(2) 0.26783(13) 0.1039(10) Uani d . 1 . . C
H34A -0.0765 -0.1954 0.3029 0.156 Uiso calc R 1 . . H
H34B 0.0130 -0.2305 0.2487 0.156 Uiso calc R 1 . . H
H34C -0.1192 -0.1456 0.2459 0.156 Uiso calc R 1 . . H
C35 0.2645(3) -0.12649(17) 0.28049(9) 0.0676(5) Uani d . 1 . . C
H35 0.2916 -0.1934 0.2767 0.081 Uiso calc R 1 . . H
C36 0.3879(2) -0.05809(15) 0.28906(8) 0.0575(5) Uani d . 1 . . C
H36 0.4972 -0.0787 0.2910 0.069 Uiso calc R 1 . . H
C4 0.6034(3) 0.09632(12) 0.41059(8) 0.0538(4) Uani d . 1 . . C
H4 0.7205 0.1043 0.4015 0.065 Uiso calc R 1 . . H
C41 0.5613(3) -0.01323(13) 0.41213(8) 0.0545(5) Uani d . 1 . . C
C42 0.4091(3) -0.04740(16) 0.42914(10) 0.0684(5) Uani d . 1 . . C
H42 0.3273 -0.0025 0.4393 0.082 Uiso calc R 1 . . H
C43 0.3783(4) -0.14873(19) 0.43114(13) 0.0881(8) Uani d . 1 . . C
H43 0.2758 -0.1715 0.4429 0.106 Uiso calc R 1 . . H
C44 0.4958(5) -0.21464(18) 0.41619(14) 0.1058(10) Uani d . 1 . . C
H44 0.4737 -0.2825 0.4171 0.127 Uiso calc R 1 . . H
C45 0.6456(4) -0.18189(18) 0.39989(15) 0.1009(10) Uani d . 1 . . C
H45 0.7262 -0.2276 0.3898 0.121 Uiso calc R 1 . . H
C46 0.6809(3) -0.08086(15) 0.39796(11) 0.0759(6) Uani d . 1 . . C
H46 0.7850 -0.0592 0.3871 0.091 Uiso calc R 1 . . H
C5 0.5669(4) 0.14829(14) 0.46516(9) 0.0858(9) Uani d . 1 . . C
H5A 0.4871 0.1102 0.4863 0.103 Uiso calc R 1 . . H
H5B 0.6670 0.1542 0.4870 0.103 Uiso calc R 1 . . H

loop_
_atom_site_aniso_label
_atom_site_aniso_U_11
_atom_site_aniso_U_22
_atom_site_aniso_U_33
_atom_site_aniso_U_12
_atom_site_aniso_U_13
_atom_site_aniso_U_23
O1 0.0839(9) 0.0393(6) 0.0450(6) 0.0070(7) -0.0128(7) -0.0023(5)
C2 0.0497(10) 0.0355(8) 0.0422(8) 0.0020(7) -0.0049(7) 0.0011(6)
C21 0.0451(9) 0.0405(9) 0.0644(11) -0.0015(8) -0.0053(8) 0.0052(7)
C22 0.0674(12) 0.0404(9) 0.0725(12) -0.0058(9) -0.0203(10) 0.0036(9)
O22 0.1355(16) 0.0540(9) 0.0893(11) -0.0029(9) -0.0652(12) -0.0037(8)
C23 0.0636(14) 0.0479(12) 0.178(3) -0.0137(11) -0.0129(17) 0.0094(15)
C221 0.0672(11) 0.0300(8) 0.0562(10) -0.0058(8) -0.0046(9) 0.0049(7)
C222 0.1006(17) 0.0449(10) 0.0581(11) -0.0084(11) 0.0104(11) 0.0031(8)
C223 0.0984(18) 0.0559(13) 0.1024(19) -0.0037(13) 0.0437(16) -0.0008(13)
C224 0.0632(13) 0.0587(13) 0.127(2) 0.0047(10) 0.0071(14) 0.0046(14)
C225 0.0785(14) 0.0568(12) 0.0867(16) 0.0090(11) -0.0158(13) 0.0063(11)
C226 0.0728(13) 0.0466(10) 0.0554(10) 0.0045(9) -0.0037(9) 0.0045(8)
C211 0.0470(11) 0.0631(14) 0.1089(18) -0.0010(9) -0.0025(11) 0.0041(12)
C24 0.0465(9) 0.0421(9) 0.0659(11) 0.0040(8) 0.0012(8) 0.0025(8)
C25 0.0537(11) 0.0516(10) 0.0781(13) -0.0003(9) 0.0137(10) 0.0019(9)
N3 0.0501(7) 0.0356(7) 0.0411(6) 0.0041(7) -0.0069(7) -0.0019(5)
S3 0.0490(2) 0.0566(2) 0.0424(2) -0.0038(2) 0.0034(2) -0.00490(17)
O31 0.0488(7) 0.0952(11) 0.0724(9) -0.0026(7) 0.0138(7) -0.0273(8)
O32 0.0857(11) 0.0637(8) 0.0477(7) -0.0129(7) -0.0055(6) 0.0126(6)
C31 0.0487(9) 0.0509(9) 0.0403(9) 0.0046(8) -0.0028(7) -0.0078(7)
C32 0.0547(10) 0.0549(11) 0.0606(11) 0.0094(9) -0.0112(9) -0.0098(9)
C33 0.0477(10) 0.0803(14) 0.0710(12) 0.0045(10) -0.0097(9) -0.0147(11)
C34 0.0632(12) 0.0742(14) 0.0602(12) -0.0149(11) -0.0011(9) -0.0190(10)
C341 0.092(2) 0.106(2) 0.113(2) -0.0406(17) 0.0044(16) -0.0321(17)
C35 0.0771(14) 0.0537(11) 0.0721(13) 0.0019(11) -0.0047(10) -0.0205(10)
C36 0.0525(10) 0.0579(11) 0.0621(11) 0.0073(9) -0.0029(8) -0.0186(9)
C4 0.0638(11) 0.0376(9) 0.0599(10) 0.0061(8) -0.0191(9) -0.0005(7)
C41 0.0703(12) 0.0381(9) 0.0550(10) 0.0072(8) -0.0105(9) -0.0007(7)
C42 0.0766(14) 0.0522(11) 0.0764(14) 0.0036(11) -0.0032(11) 0.0051(10)
C43 0.0951(18) 0.0588(14) 0.110(2) -0.0148(13) 0.0021(16) 0.0108(13)
C44 0.135(3) 0.0409(11) 0.141(3) -0.0056(17) 0.010(2) 0.0030(13)
C45 0.120(2) 0.0440(12) 0.138(3) 0.0217(14) 0.019(2) -0.0021(15)
C46 0.0873(16) 0.0452(11) 0.0952(16) 0.0141(11) 0.0036(14) -0.0006(11)
C5 0.159(3) 0.0427(10) 0.0552(11) 0.0236(13) -0.0372(14) -0.0056(8)

loop_
_atom_type_symbol
_atom_type_description
_atom_type_scat_dispersion_real
_atom_type_scat_dispersion_imag
_atom_type_scat_source
C C 0.0181 0.0091 'International Tables Vol C Tables 4.2.6.8 and 6.1.1.4'
H H 0.0000 0.0000 'International Tables Vol C Tables 4.2.6.8 and 6.1.1.4'
N N 0.0311 0.0180 'International Tables Vol C Tables 4.2.6.8 and 6.1.1.4'
O O 0.0492 0.0322 'International Tables Vol C Tables 4.2.6.8 and 6.1.1.4'
S S 0.3331 0.5567 'International Tables Vol C Tables 4.2.6.8 and 6.1.1.4'

loop_
_geom_angle_atom_site_label_1
_geom_angle_atom_site_label_2
_geom_angle_atom_site_label_3
_geom_angle
_geom_angle_publ_flag
C5 O1 C2 113.80(13) ?
O1 C2 N3 101.49(11) ?
O1 C2 C24 108.30(14) ?
N3 C2 C24 109.54(13) ?
O1 C2 C21 108.55(13) ?
N3 C2 C21 113.52(14) ?
C24 C2 C21 114.52(13) ?
C211 C21 C2 110.71(15) ?
C211 C21 C22 110.00(16) ?
C2 C21 C22 115.25(16) ?
O22 C22 C221 110.76(19) ?
O22 C22 C23 104.7(2) ?
C221 C22 C23 106.22(16) ?
O22 C22 C21 110.51(15) ?
C221 C22 C21 114.14(15) ?
C23 C22 C21 110.0(2) ?
C226 C221 C222 117.52(19) ?
C226 C221 C22 120.59(18) ?
C222 C221 C22 121.71(19) ?
C221 C222 C223 120.5(2) ?
C224 C223 C222 120.5(2) ?
C223 C224 C225 119.4(2) ?
C224 C225 C226 120.8(2) ?
C225 C226 C221 121.2(2) ?
C2 C24 C25 113.82(15) ?
C4 N3 C2 111.44(12) y
C4 N3 S3 119.77(12) y
C2 N3 S3 124.29(10) y
O32 S3 O31 120.17(10) y
O32 S3 N3 106.87(7) y
O31 S3 N3 108.09(8) y
O32 S3 C31 107.43(9) y
O31 S3 C31 106.72(9) y
N3 S3 C31 106.90(8) y
C36 C31 C32 119.90(18) ?
C36 C31 S3 121.28(14) ?
C32 C31 S3 118.81(14) ?
C33 C32 C31 119.58(19) ?
C32 C33 C34 121.3(2) ?
C33 C34 C35 118.1(2) ?
C33 C34 C341 121.5(2) ?
C35 C34 C341 120.4(2) ?
C36 C35 C34 121.3(2) ?
C35 C36 C31 119.77(19) ?
N3 C4 C41 115.40(15) ?
N3 C4 C5 100.51(14) ?
C41 C4 C5 112.52(18) ?
C46 C41 C42 119.05(19) ?
C46 C41 C4 118.6(2) ?
C42 C41 C4 122.26(18) ?
C41 C42 C43 120.0(2) ?
C44 C43 C42 120.6(3) ?
C45 C44 C43 119.9(2) ?
C44 C45 C46 121.0(3) ?
C41 C46 C45 119.6(3) ?
O1 C5 C4 108.19(15) ?

loop_
_geom_bond_atom_site_label_1
_geom_bond_atom_site_label_2
_geom_bond_site_symmetry_2
_geom_bond_distance
_geom_bond_publ_flag
O1 C5 . 1.403(2) y
O1 C2 . 1.4274(19) y
C2 N3 . 1.506(2) y
C2 C24 . 1.521(2) ?
C2 C21 . 1.567(2) ?
C21 C211 . 1.532(3) ?
C21 C22 . 1.575(3) ?
C22 O22 . 1.430(3) ?
C22 C221 . 1.519(3) ?
C22 C23 . 1.532(3) ?
C221 C226 . 1.383(3) ?
C221 C222 . 1.386(3) ?
C222 C223 . 1.394(4) ?
C223 C224 . 1.357(4) ?
C224 C225 . 1.366(4) ?
C225 C226 . 1.370(3) ?
C24 C25 . 1.523(3) ?
N3 C4 . 1.479(2) y
N3 S3 . 1.6368(13) y
S3 O32 . 1.4243(14) y
S3 O31 . 1.4297(15) y
S3 C31 . 1.7642(18) y
C31 C36 . 1.376(3) ?
C31 C32 . 1.390(3) ?
C32 C33 . 1.373(3) ?
C33 C34 . 1.384(3) ?
C34 C35 . 1.386(3) ?
C34 C341 . 1.510(3) ?
C35 C36 . 1.375(3) ?
C4 C41 . 1.513(2) ?
C4 C5 . 1.518(3) y
C41 C46 . 1.373(3) ?
C41 C42 . 1.379(3) ?
C42 C43 . 1.386(3) ?
C43 C44 . 1.351(4) ?
C44 C45 . 1.350(5) ?
C45 C46 . 1.390(3) ?

loop_
_geom_hbond_atom_site_label_D
_geom_hbond_atom_site_label_H
_geom_hbond_atom_site_label_A
_geom_hbond_distance_DH
_geom_hbond_distance_HA
_geom_hbond_distance_DA
_geom_hbond_angle_DHA
O22 H22 O1 0.82 1.98 2.6825(19) 143.5

loop_
_geom_torsion_atom_site_label_1
_geom_torsion_atom_site_label_2
_geom_torsion_atom_site_label_3
_geom_torsion_atom_site_label_4
_geom_torsion
_geom_torsion_publ_flag
C5 O1 C2 N3 4.4(2) ?
C5 O1 C2 C24 119.7(2) ?
C5 O1 C2 C21 -115.4(2) ?
O1 C2 C21 C211 70.3(2) ?
N3 C2 C21 C211 -41.7(2) ?
C24 C2 C21 C211 -168.53(18) ?
O1 C2 C21 C22 -55.30(19) ?
N3 C2 C21 C22 -167.34(13) ?
C24 C2 C21 C22 65.8(2) ?
C211 C21 C22 O22 -66.7(2) ?
C2 C21 C22 O22 59.3(2) ?
C211 C21 C22 C221 167.69(18) ?
C2 C21 C22 C221 -66.3(2) ?
C211 C21 C22 C23 48.4(2) ?
C2 C21 C22 C23 174.39(17) ?
O22 C22 C221 C226 177.01(17) ?
C23 C22 C221 C226 63.9(2) ?
C21 C22 C221 C226 -57.5(2) ?
O22 C22 C221 C222 2.0(2) ?
C23 C22 C221 C222 -111.0(2) ?
C21 C22 C221 C222 127.5(2) ?
C226 C221 C222 C223 1.0(3) ?
C22 C221 C222 C223 176.10(18) ?
C221 C222 C223 C224 -1.1(3) ?
C222 C223 C224 C225 0.7(4) ?
C223 C224 C225 C226 -0.2(4) ?
C224 C225 C226 C221 0.1(3) ?
C222 C221 C226 C225 -0.5(3) ?
C22 C221 C226 C225 -175.66(18) ?
O1 C2 C24 C25 -55.6(2) ?
N3 C2 C24 C25 54.3(2) ?
C21 C2 C24 C25 -176.88(16) ?
O1 C2 N3 C4 -17.04(18) ?
C24 C2 N3 C4 -131.38(16) ?
C21 C2 N3 C4 99.22(16) ?
O1 C2 N3 S3 -173.02(12) ?
C24 C2 N3 S3 72.64(17) ?
C21 C2 N3 S3 -56.76(19) ?
C4 N3 S3 O32 -158.04(14) ?
C2 N3 S3 O32 -3.9(2) y
C4 N3 S3 O31 -27.39(17) ?
C2 N3 S3 O31 126.73(15) ?
C4 N3 S3 C31 87.17(15) ?
C2 N3 S3 C31 -118.71(14) ?
O32 S3 C31 C36 144.97(16) ?
O31 S3 C31 C36 14.9(2) y
N3 S3 C31 C36 -100.62(16) ?
O32 S3 C31 C32 -33.84(17) ?
O31 S3 C31 C32 -163.95(15) ?
N3 S3 C31 C32 80.57(16) ?
C36 C31 C32 C33 1.8(3) ?
S3 C31 C32 C33 -179.38(16) ?
C31 C32 C33 C34 -1.5(3) ?
C32 C33 C34 C35 0.5(3) ?
C32 C33 C34 C341 -179.2(2) ?
C33 C34 C35 C36 0.3(3) ?
C341 C34 C35 C36 179.9(2) ?
C34 C35 C36 C31 0.0(3) ?
C32 C31 C36 C35 -1.1(3) ?
S3 C31 C36 C35 -179.88(16) ?
C2 N3 C4 C41 143.01(17) ?
S3 N3 C4 C41 -59.8(2) ?
C2 N3 C4 C5 21.7(2) ?
S3 N3 C4 C5 178.93(15) ?
N3 C4 C41 C46 119.6(2) ?
C5 C4 C41 C46 -125.8(2) ?
N3 C4 C41 C42 -62.7(3) ?
C5 C4 C41 C42 51.8(3) ?
C46 C41 C42 C43 -0.7(3) ?
C4 C41 C42 C43 -178.3(2) ?
C41 C42 C43 C44 -0.5(4) ?
C42 C43 C44 C45 0.9(5) ?
C43 C44 C45 C46 -0.3(6) ?
C42 C41 C46 C45 1.3(4) ?
C4 C41 C46 C45 179.1(2) ?
C44 C45 C46 C41 -0.9(5) ?
C2 O1 C5 C4 9.1(3) ?
N3 C4 C5 O1 -18.2(3) ?
C41 C4 C5 O1 -141.5(2) ?

loop_
_cod_related_entry_id
_cod_related_entry_database
_cod_related_entry_code
1 ChemSpider 21183212
